data_4316523
loop_
_publ_author_name
'W. Alexander Merrill'
'Eric Rivard'
'Jeffrey S. DeRopp'
'Xinping Wang'
'Bobby D. Ellis'
'James C. Fettinger'
'Bernd Wrackmeyer'
'Philip P. Power'

_publ_section_title
;
 Synthesis and Characterization of the M(II) (M = Ge, Sn, or Pb)
 Phosphinidene Dimers {M(\m-PAr')}2 (Ar' = C6H3-2,6-(C6H3-2,6-Pri2)2)
;
_journal_name_full 'Inorganic Chemistry'
_journal_page_first 8481
_journal_page_last 8486
_journal_paper_doi 10.1021/ic101068a
_journal_volume 49
_journal_year 2010
_chemical_formula_moiety '2(C30 H37 P Ge), C6 H14'
_chemical_formula_sum 'C66 H88 Ge2 P2'
_chemical_formula_weight 1088.48
_chemical_name_systematic
; 
 ? 
;
_space_group_IT_number 12
_symmetry_cell_setting monoclinic
_symmetry_space_group_name_Hall '-I 2y'
_symmetry_space_group_name_H-M 'I 1 2/m 1'
_atom_sites_solution_hydrogens geom
_atom_sites_solution_primary direct
_atom_sites_solution_secondary difmap
_audit_creation_method SHELXL-97
_audit_update_record
;
2010-05-27 # Formatted by publCIF
;
_cell_angle_alpha 90.00
_cell_angle_beta 98.979(1)
_cell_angle_gamma 90.00
_cell_formula_units_Z 2
_cell_length_a 12.0005(5)
_cell_length_b 19.9995(8)
_cell_length_c 12.7349(5)
_cell_measurement_reflns_used 8267
_cell_measurement_temperature 90(2)
_cell_measurement_theta_max 27.52
_cell_measurement_theta_min 2.54
_cell_volume 3019.0(2)
_computing_cell_refinement 'SAINT (7.60A) (Bruker, 2008)'
_computing_data_collection 'SMART (Version 5.054) (Bruker, 2002)'
_computing_data_reduction 'SAINT (7.60A) (Bruker, 2008)'
_computing_molecular_graphics 'SHELXTL 5.1, XP (Sheldrick, 1994)'
_computing_publication_material SHELXL97
_computing_structure_refinement 'SHELXL-97 (Sheldrick, 2008)'
_computing_structure_solution 'SHELXS-97 (Sheldrick, 2008)'
_diffrn_ambient_temperature 90(2)
_diffrn_measured_fraction_theta_full 1.000
_diffrn_measured_fraction_theta_max 1.000
_diffrn_measurement_device_type 'Bruker SMART1000 CCD'
_diffrn_measurement_method '\w and \f'
_diffrn_radiation_monochromator graphite
_diffrn_radiation_source 'fine-focus sealed tube'
_diffrn_radiation_type MoK\a
_diffrn_radiation_wavelength 0.71073
_diffrn_reflns_av_R_equivalents 0.0000
_diffrn_reflns_av_sigmaI/netI 0.0197
_diffrn_reflns_limit_h_max 15
_diffrn_reflns_limit_h_min -15
_diffrn_reflns_limit_k_max 25
_diffrn_reflns_limit_k_min 0
_diffrn_reflns_limit_l_max 16
_diffrn_reflns_limit_l_min 0
_diffrn_reflns_number 3565
_diffrn_reflns_theta_full 27.50
_diffrn_reflns_theta_max 27.50
_diffrn_reflns_theta_min 1.91
_exptl_absorpt_coefficient_mu 1.086
_exptl_absorpt_correction_T_max 0.8717
_exptl_absorpt_correction_T_min 0.6705
_exptl_absorpt_correction_type multi-scan
_exptl_absorpt_process_details 'TWINABS V2008/3 (Sheldrick, 2008)'
_exptl_crystal_colour Red
_exptl_crystal_density_diffrn 1.197
_exptl_crystal_density_method 'not measured'
_exptl_crystal_description Diamond
_exptl_crystal_F_000 1156
_exptl_crystal_size_max 0.40
_exptl_crystal_size_mid 0.35
_exptl_crystal_size_min 0.13
_refine_diff_density_max 0.640
_refine_diff_density_min -0.471
_refine_diff_density_rms 0.056
_refine_ls_extinction_method none
_refine_ls_goodness_of_fit_ref 1.086
_refine_ls_hydrogen_treatment constr
_refine_ls_matrix_type full
_refine_ls_number_parameters 183
_refine_ls_number_reflns 3565
_refine_ls_number_restraints 0
_refine_ls_restrained_S_all 1.086
_refine_ls_R_factor_all 0.0483
_refine_ls_R_factor_gt 0.0394
_refine_ls_shift/su_max 0.000
_refine_ls_shift/su_mean 0.000
_refine_ls_structure_factor_coef Fsqd
_refine_ls_weighting_details 'calc w=1/[\s^2^(Fo^2^)+(0.0511P)^2^+3.1684P] where P=(Fo^2^+2Fc^2^)/3'
_refine_ls_weighting_scheme calc
_refine_ls_wR_factor_gt 0.1009
_refine_ls_wR_factor_ref 0.1055
_reflns_number_gt 2943
_reflns_number_total 3565
_reflns_threshold_expression >2sigma(I)
_cod_data_source_file ic101068a_si_001_1.cif
_cod_data_source_block tw41
_cod_original_sg_symbol_H-M 'I 2/m'
_cod_database_code 4316523

loop_
_symmetry_equiv_pos_as_xyz
'x, y, z'
'-x, y, -z'
'x+1/2, y+1/2, z+1/2'
'-x+1/2, y+1/2, -z+1/2'
'-x, -y, -z'
'x, -y, z'
'-x+1/2, -y+1/2, -z+1/2'
'x+1/2, -y+1/2, z+1/2'

loop_
_atom_site_label
_atom_site_type_symbol
_atom_site_fract_x
_atom_site_fract_y
_atom_site_fract_z
_atom_site_U_iso_or_equiv
_atom_site_adp_type
_atom_site_occupancy
_atom_site_symmetry_multiplicity
_atom_site_calc_flag
_atom_site_refinement_flags
_atom_site_disorder_assembly
_atom_site_disorder_group
Ge1 Ge 0.55187(6) 0.5000 0.38351(6) 0.02814(17) Uani 0.62 2 d SP . 1
Ge2 Ge 0.50044(10) 0.5000 0.38244(9) 0.0240(3) Uani 0.35 2 d SP . 2
Ge3 Ge 0.6336(9) 0.5000 0.5687(8) 0.036(2) Uiso 0.03 2 d SP . 3
P1 P 0.54779(8) 0.57254(4) 0.52404(6) 0.02262(19) Uani 0.50 1 d P . .
C1 C 0.5000 0.66074(11) 0.5000 0.0235(5) Uani 1 2 d S . .
C2 C 0.46602(13) 0.69612(8) 0.58545(12) 0.0182(3) Uani 1 1 d . . .
C3 C 0.46669(16) 0.76539(9) 0.58408(14) 0.0281(4) Uani 1 1 d . . .
H3 H 0.4440 0.7894 0.6415 0.034 Uiso 1 1 calc R . .
C4 C 0.5000 0.80006(13) 0.5000 0.0376(7) Uani 1 2 d S . .
H4 H 0.5000 0.8476 0.5000 0.045 Uiso 1 2 calc SR . .
C5 C 0.42956(13) 0.66030(8) 0.67777(12) 0.0187(3) Uani 1 1 d . . .
C6 C 0.51049(13) 0.64272(8) 0.76611(12) 0.0207(3) Uani 1 1 d . . .
C7 C 0.47419(15) 0.60893(9) 0.85085(13) 0.0257(4) Uani 1 1 d . . .
H7 H 0.5276 0.5971 0.9111 0.031 Uiso 1 1 calc R . .
C8 C 0.36172(15) 0.59246(9) 0.84844(13) 0.0289(4) Uani 1 1 d . . .
H8 H 0.3387 0.5691 0.9063 0.035 Uiso 1 1 calc R . .
C9 C 0.28294(15) 0.61010(9) 0.76148(14) 0.0268(4) Uani 1 1 d . . .
H9 H 0.2059 0.5987 0.7604 0.032 Uiso 1 1 calc R . .
C10 C 0.31488(13) 0.64448(8) 0.67512(12) 0.0215(3) Uani 1 1 d . . .
C11 C 0.63389(14) 0.66158(9) 0.77320(13) 0.0249(3) Uani 1 1 d . . .
H11 H 0.6466 0.6760 0.7008 0.030 Uiso 1 1 calc R . .
C12 C 0.71454(16) 0.60372(11) 0.80800(19) 0.0421(5) Uani 1 1 d . . .
H12A H 0.7077 0.5907 0.8809 0.063 Uiso 1 1 calc R . .
H12B H 0.7922 0.6179 0.8051 0.063 Uiso 1 1 calc R . .
H12C H 0.6954 0.5656 0.7603 0.063 Uiso 1 1 calc R . .
C13 C 0.66225(17) 0.72076(11) 0.84868(17) 0.0397(5) Uani 1 1 d . . .
H13A H 0.6164 0.7595 0.8217 0.060 Uiso 1 1 calc R . .
H13B H 0.7424 0.7319 0.8533 0.060 Uiso 1 1 calc R . .
H13C H 0.6461 0.7089 0.9194 0.060 Uiso 1 1 calc R . .
C14 C 0.22508(14) 0.66446(9) 0.58279(13) 0.0250(4) Uani 1 1 d . . .
H14 H 0.2624 0.6916 0.5322 0.030 Uiso 1 1 calc R . .
C15 C 0.1705(3) 0.60429(13) 0.5227(2) 0.0691(9) Uani 1 1 d . . .
H15A H 0.2280 0.5786 0.4935 0.104 Uiso 1 1 calc R . .
H15B H 0.1127 0.6195 0.4646 0.104 Uiso 1 1 calc R . .
H15C H 0.1355 0.5760 0.5712 0.104 Uiso 1 1 calc R . .
C16 C 0.13537(18) 0.70762(13) 0.62050(16) 0.0461(6) Uani 1 1 d . . .
H16A H 0.0949 0.6814 0.6676 0.069 Uiso 1 1 calc R . .
H16B H 0.0821 0.7230 0.5590 0.069 Uiso 1 1 calc R . .
H16C H 0.1711 0.7463 0.6593 0.069 Uiso 1 1 calc R . .
C17 C 1.0092(3) 0.5000 0.2529(3) 0.0509(8) Uani 1 2 d S . .
H17A H 0.9624 0.5000 0.3085 0.076 Uiso 1 2 d SR . .
H17B H 1.0569 0.4607 0.2655 0.076 Uiso 1 1 d R . .
C18 C 0.9538(3) 0.5000 0.1387(3) 0.0657(12) Uani 1 2 d S . .
H18 H 0.9045 0.4601 0.1273 0.079 Uiso 1 1 d R . .
C19 C 1.0287(2) 0.5000 0.0568(2) 0.0343(6) Uani 1 2 d S . .
H19 H 1.0780 0.4601 0.0679 0.041 Uiso 1 1 d R . .

loop_
_atom_site_aniso_label
_atom_site_aniso_U_11
_atom_site_aniso_U_22
_atom_site_aniso_U_33
_atom_site_aniso_U_23
_atom_site_aniso_U_13
_atom_site_aniso_U_12
Ge1 0.0449(4) 0.0167(2) 0.0259(3) 0.000 0.0152(3) 0.000
Ge2 0.0439(6) 0.0187(4) 0.0095(4) 0.000 0.0044(5) 0.000
P1 0.0411(5) 0.0128(4) 0.0172(4) -0.0003(3) 0.0146(3) -0.0011(3)
C1 0.0343(13) 0.0150(10) 0.0237(11) 0.000 0.0124(10) 0.000
C2 0.0198(7) 0.0176(7) 0.0176(7) 0.0005(6) 0.0041(6) -0.0003(6)
C3 0.0431(10) 0.0190(8) 0.0241(8) -0.0049(6) 0.0112(7) 0.0006(7)
C4 0.0690(19) 0.0136(11) 0.0346(14) 0.000 0.0222(13) 0.000
C5 0.0246(8) 0.0157(7) 0.0171(7) -0.0027(6) 0.0076(6) 0.0011(6)
C6 0.0244(8) 0.0209(7) 0.0171(7) -0.0043(6) 0.0044(6) 0.0019(6)
C7 0.0304(9) 0.0301(9) 0.0162(7) 0.0013(6) 0.0023(6) 0.0013(7)
C8 0.0352(9) 0.0349(10) 0.0181(8) 0.0040(7) 0.0086(7) -0.0027(8)
C9 0.0255(8) 0.0329(9) 0.0232(8) 0.0006(7) 0.0079(7) -0.0024(7)
C10 0.0232(8) 0.0237(8) 0.0183(7) -0.0024(6) 0.0052(6) 0.0029(6)
C11 0.0258(8) 0.0280(9) 0.0211(8) -0.0037(7) 0.0037(6) -0.0006(7)
C12 0.0270(10) 0.0415(12) 0.0564(13) 0.0021(10) 0.0021(9) 0.0044(8)
C13 0.0368(10) 0.0421(11) 0.0407(11) -0.0172(9) 0.0074(9) -0.0110(9)
C14 0.0233(8) 0.0321(9) 0.0203(7) 0.0023(7) 0.0051(6) 0.0021(7)
C15 0.103(2) 0.0444(14) 0.0442(13) -0.0181(11) -0.0384(14) 0.0207(14)
C16 0.0444(12) 0.0608(15) 0.0299(10) -0.0099(10) -0.0036(9) 0.0263(11)
C17 0.0529(19) 0.058(2) 0.0430(18) 0.000 0.0123(15) 0.000
C18 0.0408(18) 0.115(4) 0.0429(19) 0.000 0.0118(15) 0.000
C19 0.0269(13) 0.0345(14) 0.0403(16) 0.000 0.0019(11) 0.000

loop_
_atom_type_symbol
_atom_type_description
_atom_type_scat_dispersion_real
_atom_type_scat_dispersion_imag
_atom_type_scat_source
C C 0.0033 0.0016 'International Tables Vol C Tables 4.2.6.8 and 6.1.1.4'
H H 0.0000 0.0000 'International Tables Vol C Tables 4.2.6.8 and 6.1.1.4'
P P 0.1023 0.0942 'International Tables Vol C Tables 4.2.6.8 and 6.1.1.4'
Ge Ge 0.1547 1.8001 'International Tables Vol C Tables 4.2.6.8 and 6.1.1.4'

loop_
_geom_angle_atom_site_label_1
_geom_angle_atom_site_label_2
_geom_angle_atom_site_label_3
_geom_angle
_geom_angle_site_symmetry_1
_geom_angle_site_symmetry_3
_geom_angle_publ_flag
P1 Ge1 P1 77.80(5) . 6_565 ?
P1 Ge1 P1 85.67(4) . 5_666 ?
P1 Ge1 P1 85.67(4) 6_565 2_656 ?
P1 Ge1 P1 77.60(4) 5_666 2_656 ?
P1 Ge1 C1 102.33(3) 6_565 . ?
P1 Ge1 C1 102.22(3) 5_666 . ?
P1 Ge2 P1 91.92(6) 2_656 5_666 ?
P1 Ge2 P1 92.81(5) 5_666 . ?
P1 Ge2 P1 92.81(5) 2_656 6_565 ?
P1 Ge2 P1 77.61(5) . 6_565 ?
P1 Ge2 C1 112.52(5) 5_666 . ?
P1 Ge2 C1 104.81(4) 6_565 . ?
P1 Ge3 P1 105.9(5) 6_565 . ?
P1 Ge3 P1 85.1(4) . 5_666 ?
P1 Ge3 P1 85.1(4) 6_565 2_656 ?
P1 Ge3 P1 64.3(2) 5_666 2_656 ?
P1 Ge3 C1 115.0(4) 6_565 . ?
P1 Ge3 C1 94.2(3) 5_666 . ?
Ge3 P1 C1 161.9(3) . . ?
C1 P1 Ge2 131.88(5) . 5_666 ?
C1 P1 Ge1 120.65(4) . . ?
C1 P1 Ge2 115.66(5) . . ?
Ge2 P1 Ge2 87.19(5) 5_666 . ?
P1 P1 Ge1 74.57(6) 2_656 5_666 ?
C1 P1 Ge1 120.40(4) . 5_666 ?
Ge1 P1 Ge1 94.33(4) . 5_666 ?
Ge3 P1 Ge3 94.9(4) . 5_666 ?
C1 P1 Ge3 103.17(13) . 5_666 ?
C2 C1 C2 119.8(2) 2_656 . ?
C2 C1 P1 118.85(10) 2_656 . ?
C2 C1 P1 117.79(10) . . ?
C2 C1 P1 117.79(10) 2_656 2_656 ?
C2 C1 P1 118.85(10) . 2_656 ?
C2 C1 Ge2 96.28(9) 2_656 . ?
C2 C1 Ge2 143.13(11) . . ?
C2 C1 Ge1 92.31(9) 2_656 . ?
C2 C1 Ge1 147.90(12) . . ?
C2 C1 Ge3 117.35(18) 2_656 . ?
C2 C1 Ge3 115.30(18) . . ?
C3 C2 C1 119.27(15) . . ?
C3 C2 C5 119.39(14) . . ?
C1 C2 C5 121.34(15) . . ?
C2 C3 C4 120.86(16) . . ?
C2 C3 H3 119.6 . . ?
C4 C3 H3 119.6 . . ?
C3 C4 C3 120.0(2) 2_656 . ?
C3 C4 H4 120.0 2_656 . ?
C3 C4 H4 120.0 . . ?
C10 C5 C6 120.79(14) . . ?
C10 C5 C2 119.51(14) . . ?
C6 C5 C2 119.70(14) . . ?
C7 C6 C5 118.48(15) . . ?
C7 C6 C11 119.51(14) . . ?
C5 C6 C11 121.97(14) . . ?
C8 C7 C6 121.15(15) . . ?
C8 C7 H7 119.4 . . ?
C6 C7 H7 119.4 . . ?
C9 C8 C7 119.90(15) . . ?
C9 C8 H8 120.0 . . ?
C7 C8 H8 120.0 . . ?
C8 C9 C10 121.11(16) . . ?
C8 C9 H9 119.4 . . ?
C10 C9 H9 119.4 . . ?
C9 C10 C5 118.56(15) . . ?
C9 C10 C14 119.27(14) . . ?
C5 C10 C14 122.16(14) . . ?
C6 C11 C12 113.39(15) . . ?
C6 C11 C13 110.43(14) . . ?
C12 C11 C13 109.57(16) . . ?
C6 C11 H11 107.8 . . ?
C12 C11 H11 107.8 . . ?
C13 C11 H11 107.8 . . ?
C11 C12 H12A 109.5 . . ?
C11 C12 H12B 109.5 . . ?
H12A C12 H12B 109.5 . . ?
C11 C12 H12C 109.5 . . ?
H12A C12 H12C 109.5 . . ?
H12B C12 H12C 109.5 . . ?
C11 C13 H13A 109.5 . . ?
C11 C13 H13B 109.5 . . ?
H13A C13 H13B 109.5 . . ?
C11 C13 H13C 109.5 . . ?
H13A C13 H13C 109.5 . . ?
H13B C13 H13C 109.5 . . ?
C16 C14 C15 109.82(19) . . ?
C16 C14 C10 110.97(14) . . ?
C15 C14 C10 112.32(16) . . ?
C16 C14 H14 107.9 . . ?
C15 C14 H14 107.9 . . ?
C10 C14 H14 107.9 . . ?
C14 C15 H15A 109.5 . . ?
C14 C15 H15B 109.5 . . ?
H15A C15 H15B 109.5 . . ?
C14 C15 H15C 109.5 . . ?
H15A C15 H15C 109.5 . . ?
H15B C15 H15C 109.5 . . ?
C14 C16 H16A 109.5 . . ?
C14 C16 H16B 109.5 . . ?
H16A C16 H16B 109.5 . . ?
C14 C16 H16C 109.5 . . ?
H16A C16 H16C 109.5 . . ?
H16B C16 H16C 109.5 . . ?
C18 C17 H17A 119.1 . . ?
C18 C17 H17B 108.8 . . ?
H17A C17 H17B 105.8 . . ?
C19 C18 C17 117.1(3) . . ?
C19 C18 H18 108.2 . . ?
C17 C18 H18 107.8 . . ?
C18 C19 C19 116.2(3) . 5_765 ?
C18 C19 H19 108.4 . . ?
C19 C19 H19 108.1 5_765 . ?

loop_
_geom_bond_atom_site_label_1
_geom_bond_atom_site_label_2
_geom_bond_distance
_geom_bond_site_symmetry_2
_geom_bond_publ_flag
Ge1 P1 2.3104(10) . ?
Ge1 P1 2.3104(10) 6_565 ?
Ge1 P1 2.3153(9) 5_666 ?
Ge1 P1 2.3153(9) 2_656 ?
Ge1 C1 3.635(2) . ?
Ge2 P1 2.0181(11) 2_656 ?
Ge2 P1 2.0181(11) 5_666 ?
Ge2 P1 2.3151(12) . ?
Ge2 P1 2.3151(12) 6_565 ?
Ge2 C1 3.547(2) . ?
Ge3 P1 1.818(6) 6_565 ?
Ge3 P1 1.818(6) . ?
Ge3 P1 2.727(9) 5_666 ?
Ge3 P1 2.727(9) 2_656 ?
Ge3 C1 3.638(5) . ?
P1 P1 1.2129(19) 2_656 ?
P1 C1 1.865(2) . ?
P1 Ge2 2.0182(11) 5_666 ?
P1 Ge1 2.3153(9) 5_666 ?
P1 Ge3 2.727(9) 5_666 ?
C1 C2 1.4106(19) 2_656 ?
C1 C2 1.4106(19) . ?
C1 P1 1.865(2) 2_656 ?
C2 C3 1.385(2) . ?
C2 C5 1.499(2) . ?
C3 C4 1.386(2) . ?
C3 H3 0.9500 . ?
C4 C3 1.386(2) 2_656 ?
C4 H4 0.9500 . ?
C5 C10 1.407(2) . ?
C5 C6 1.411(2) . ?
C6 C7 1.399(2) . ?
C6 C11 1.517(2) . ?
C7 C8 1.385(3) . ?
C7 H7 0.9500 . ?
C8 C9 1.385(2) . ?
C8 H8 0.9500 . ?
C9 C10 1.400(2) . ?
C9 H9 0.9500 . ?
C10 C14 1.519(2) . ?
C11 C12 1.529(3) . ?
C11 C13 1.529(2) . ?
C11 H11 1.0000 . ?
C12 H12A 0.9800 . ?
C12 H12B 0.9800 . ?
C12 H12C 0.9800 . ?
C13 H13A 0.9800 . ?
C13 H13B 0.9800 . ?
C13 H13C 0.9800 . ?
C14 C16 1.515(3) . ?
C14 C15 1.519(3) . ?
C14 H14 1.0000 . ?
C15 H15A 0.9800 . ?
C15 H15B 0.9800 . ?
C15 H15C 0.9800 . ?
C16 H16A 0.9800 . ?
C16 H16B 0.9800 . ?
C16 H16C 0.9800 . ?
C17 C18 1.502(5) . ?
C17 H17A 0.9699 . ?
C17 H17B 0.9700 . ?
C18 C19 1.479(4) . ?
C18 H18 0.9900 . ?
C19 C19 1.503(6) 5_765 ?
C19 H19 0.9899 . ?

loop_
_geom_torsion_atom_site_label_1
_geom_torsion_atom_site_label_2
_geom_torsion_atom_site_label_3
_geom_torsion_atom_site_label_4
_geom_torsion
_geom_torsion_site_symmetry_1
_geom_torsion_site_symmetry_2
_geom_torsion_site_symmetry_3
_geom_torsion_site_symmetry_4
_geom_torsion_publ_flag
P1 Ge3 P1 P1 1.2(7) 6_565 . . 2_656 ?
P1 Ge3 P1 P1 0.8(4) 5_666 . . 2_656 ?
C1 Ge3 P1 P1 -177.8(13) . . . 2_656 ?
P1 Ge3 P1 C1 179.0(6) 6_565 . . . ?
P1 Ge3 P1 C1 178.6(8) 5_666 . . . ?
P1 Ge3 P1 C1 177.8(13) 2_656 . . . ?
P1 Ge3 P1 Ge2 56.8(3) 6_565 . . 5_666 ?
P1 Ge3 P1 Ge2 56.40(16) 5_666 . . 5_666 ?
P1 Ge3 P1 Ge2 55.6(4) 2_656 . . 5_666 ?
C1 Ge3 P1 Ge2 -122.2(9) . . . 5_666 ?
P1 Ge3 P1 Ge1 -50.8(4) 6_565 . . . ?
P1 Ge3 P1 Ge1 -51.26(14) 5_666 . . . ?
P1 Ge3 P1 Ge1 -52.0(3) 2_656 . . . ?
C1 Ge3 P1 Ge1 130.2(9) . . . . ?
P1 Ge3 P1 Ge2 -37.5(4) 6_565 . . . ?
P1 Ge3 P1 Ge2 -37.94(15) 5_666 . . . ?
P1 Ge3 P1 Ge2 -38.7(3) 2_656 . . . ?
C1 Ge3 P1 Ge2 143.5(10) . . . . ?
P1 Ge3 P1 Ge1 51.8(4) 6_565 . . 5_666 ?
P1 Ge3 P1 Ge1 51.36(14) 5_666 . . 5_666 ?
P1 Ge3 P1 Ge1 50.6(3) 2_656 . . 5_666 ?
C1 Ge3 P1 Ge1 -127.2(9) . . . 5_666 ?
P1 Ge3 P1 Ge3 0.4(2) 6_565 . . 5_666 ?
P1 Ge3 P1 Ge3 0.0 5_666 . . 5_666 ?
P1 Ge3 P1 Ge3 -0.8(4) 2_656 . . 5_666 ?
C1 Ge3 P1 Ge3 -178.6(8) . . . 5_666 ?
P1 Ge1 P1 P1 -102.46(5) 6_565 . . 2_656 ?
P1 Ge1 P1 P1 -72.76(6) 5_666 . . 2_656 ?
C1 Ge1 P1 P1 56.65(5) . . . 2_656 ?
P1 Ge1 P1 Ge3 36.9(3) 6_565 . . . ?
P1 Ge1 P1 Ge3 66.6(3) 5_666 . . . ?
P1 Ge1 P1 Ge3 139.4(3) 2_656 . . . ?
C1 Ge1 P1 Ge3 -164.0(3) . . . . ?
P1 Ge1 P1 C1 -159.11(4) 6_565 . . . ?
P1 Ge1 P1 C1 -129.41(7) 5_666 . . . ?
P1 Ge1 P1 C1 -56.65(5) 2_656 . . . ?
P1 Ge1 P1 Ge2 -15.45(5) 6_565 . . 5_666 ?
P1 Ge1 P1 Ge2 14.26(3) 5_666 . . 5_666 ?
P1 Ge1 P1 Ge2 87.02(7) 2_656 . . 5_666 ?
C1 Ge1 P1 Ge2 143.67(8) . . . 5_666 ?
P1 Ge1 P1 Ge2 -84.14(10) 6_565 . . . ?
P1 Ge1 P1 Ge2 -54.44(9) 5_666 . . . ?
P1 Ge1 P1 Ge2 18.32(11) 2_656 . . . ?
C1 Ge1 P1 Ge2 74.97(11) . . . . ?
P1 Ge1 P1 Ge1 -29.71(4) 6_565 . . 5_666 ?
P1 Ge1 P1 Ge1 0.0 5_666 . . 5_666 ?
P1 Ge1 P1 Ge1 72.76(6) 2_656 . . 5_666 ?
C1 Ge1 P1 Ge1 129.41(7) . . . 5_666 ?
P1 Ge1 P1 Ge3 -73.65(18) 6_565 . . 5_666 ?
P1 Ge1 P1 Ge3 -43.94(18) 5_666 . . 5_666 ?
P1 Ge1 P1 Ge3 28.81(18) 2_656 . . 5_666 ?
C1 Ge1 P1 Ge3 85.46(18) . . . 5_666 ?
P1 Ge2 P1 P1 -89.10(8) 5_666 . . 2_656 ?
P1 Ge2 P1 P1 -116.96(6) 6_565 . . 2_656 ?
C1 Ge2 P1 P1 46.78(5) . . . 2_656 ?
P1 Ge2 P1 Ge3 145.1(3) 2_656 . . . ?
P1 Ge2 P1 Ge3 56.0(3) 5_666 . . . ?
P1 Ge2 P1 Ge3 28.1(3) 6_565 . . . ?
C1 Ge2 P1 Ge3 -168.2(3) . . . . ?
P1 Ge2 P1 C1 -46.78(5) 2_656 . . . ?
P1 Ge2 P1 C1 -135.88(7) 5_666 . . . ?
P1 Ge2 P1 C1 -163.73(3) 6_565 . . . ?
P1 Ge2 P1 Ge2 89.10(8) 2_656 . . 5_666 ?
P1 Ge2 P1 Ge2 0.0 5_666 . . 5_666 ?
P1 Ge2 P1 Ge2 -27.85(4) 6_565 . . 5_666 ?
C1 Ge2 P1 Ge2 135.88(7) . . . 5_666 ?
P1 Ge2 P1 Ge1 -159.60(12) 2_656 . . . ?
P1 Ge2 P1 Ge1 111.30(11) 5_666 . . . ?
P1 Ge2 P1 Ge1 83.45(10) 6_565 . . . ?
C1 Ge2 P1 Ge1 -112.82(11) . . . . ?
P1 Ge2 P1 Ge1 74.87(7) 2_656 . . 5_666 ?
P1 Ge2 P1 Ge1 -14.24(3) 5_666 . . 5_666 ?
P1 Ge2 P1 Ge1 -42.09(4) 6_565 . . 5_666 ?
C1 Ge2 P1 Ge1 121.65(6) . . . 5_666 ?
P1 Ge2 P1 Ge3 33.7(2) 2_656 . . 5_666 ?
P1 Ge2 P1 Ge3 -55.4(2) 5_666 . . 5_666 ?
P1 Ge2 P1 Ge3 -83.3(2) 6_565 . . 5_666 ?
C1 Ge2 P1 Ge3 80.5(2) . . . 5_666 ?
P1 P1 C1 C2 -99.15(11) 2_656 . . 2_656 ?
Ge3 P1 C1 C2 82.7(11) . . . 2_656 ?
Ge2 P1 C1 C2 -167.94(10) 5_666 . . 2_656 ?
Ge1 P1 C1 C2 -40.58(11) . . . 2_656 ?
Ge2 P1 C1 C2 -56.99(10) . . . 2_656 ?
Ge1 P1 C1 C2 -157.29(9) 5_666 . . 2_656 ?
Ge3 P1 C1 C2 -98.8(2) 5_666 . . 2_656 ?
P1 P1 C1 C2 102.19(11) 2_656 . . . ?
Ge3 P1 C1 C2 -76.0(11) . . . . ?
Ge2 P1 C1 C2 33.40(13) 5_666 . . . ?
Ge1 P1 C1 C2 160.77(8) . . . . ?
Ge2 P1 C1 C2 144.36(9) . . . . ?
Ge1 P1 C1 C2 44.05(11) 5_666 . . . ?
Ge3 P1 C1 C2 102.6(2) 5_666 . . . ?
Ge3 P1 C1 P1 -178.2(11) . . . 2_656 ?
Ge2 P1 C1 P1 -68.79(9) 5_666 . . 2_656 ?
Ge1 P1 C1 P1 58.57(7) . . . 2_656 ?
Ge2 P1 C1 P1 42.16(6) . . . 2_656 ?
Ge1 P1 C1 P1 -58.14(7) 5_666 . . 2_656 ?
Ge3 P1 C1 P1 0.4(2) 5_666 . . 2_656 ?
P1 P1 C1 Ge2 -42.16(6) 2_656 . . . ?
Ge3 P1 C1 Ge2 139.7(11) . . . . ?
Ge2 P1 C1 Ge2 -110.95(10) 5_666 . . . ?
Ge1 P1 C1 Ge2 16.41(3) . . . . ?
Ge1 P1 C1 Ge2 -100.30(7) 5_666 . . . ?
Ge3 P1 C1 Ge2 -41.8(2) 5_666 . . . ?
P1 P1 C1 Ge1 -58.57(7) 2_656 . . . ?
Ge3 P1 C1 Ge1 123.3(11) . . . . ?
Ge2 P1 C1 Ge1 -127.36(11) 5_666 . . . ?
Ge2 P1 C1 Ge1 -16.41(3) . . . . ?
Ge1 P1 C1 Ge1 -116.71(8) 5_666 . . . ?
Ge3 P1 C1 Ge1 -58.2(2) 5_666 . . . ?
P1 P1 C1 Ge3 178.2(11) 2_656 . . . ?
Ge2 P1 C1 Ge3 109.4(11) 5_666 . . . ?
Ge1 P1 C1 Ge3 -123.3(11) . . . . ?
Ge2 P1 C1 Ge3 -139.7(11) . . . . ?
Ge1 P1 C1 Ge3 120.0(11) 5_666 . . . ?
Ge3 P1 C1 Ge3 178.6(8) 5_666 . . . ?
P1 Ge2 C1 C2 -150.66(10) 2_656 . . 2_656 ?
P1 Ge2 C1 C2 -178.81(8) 5_666 . . 2_656 ?
P1 Ge2 C1 C2 132.36(8) . . . 2_656 ?
P1 Ge2 C1 C2 148.80(8) 6_565 . . 2_656 ?
P1 Ge2 C1 C2 17.75(14) 2_656 . . . ?
P1 Ge2 C1 C2 -10.40(13) 5_666 . . . ?
P1 Ge2 C1 C2 -59.23(13) . . . . ?
P1 Ge2 C1 C2 -42.79(13) 6_565 . . . ?
P1 Ge2 C1 P1 76.98(11) 2_656 . . . ?
P1 Ge2 C1 P1 48.83(8) 5_666 . . . ?
P1 Ge2 C1 P1 16.44(3) 6_565 . . . ?
P1 Ge2 C1 P1 -28.15(6) 5_666 . . 2_656 ?
P1 Ge2 C1 P1 -76.98(11) . . . 2_656 ?
P1 Ge2 C1 P1 -60.54(9) 6_565 . . 2_656 ?
P1 Ge2 C1 Ge1 143.06(19) 2_656 . . . ?
P1 Ge2 C1 Ge1 114.91(17) 5_666 . . . ?
P1 Ge2 C1 Ge1 66.08(15) . . . . ?
P1 Ge2 C1 Ge1 82.52(15) 6_565 . . . ?
P1 Ge2 C1 Ge3 85.4(2) 2_656 . . . ?
P1 Ge2 C1 Ge3 57.3(2) 5_666 . . . ?
P1 Ge2 C1 Ge3 8.4(2) . . . . ?
P1 Ge2 C1 Ge3 24.9(2) 6_565 . . . ?
P1 Ge1 C1 C2 145.23(8) . . . 2_656 ?
P1 Ge1 C1 C2 166.13(7) 6_565 . . 2_656 ?
P1 Ge1 C1 C2 -162.74(7) 5_666 . . 2_656 ?
P1 Ge1 C1 C2 -142.00(8) 2_656 . . 2_656 ?
P1 Ge1 C1 C2 -33.26(13) . . . . ?
P1 Ge1 C1 C2 -12.36(12) 6_565 . . . ?
P1 Ge1 C1 C2 18.77(12) 5_666 . . . ?
P1 Ge1 C1 C2 39.51(13) 2_656 . . . ?
P1 Ge1 C1 P1 20.90(4) 6_565 . . . ?
P1 Ge1 C1 P1 52.03(7) 5_666 . . . ?
P1 Ge1 C1 P1 72.77(10) 2_656 . . . ?
P1 Ge1 C1 P1 -72.77(10) . . . 2_656 ?
P1 Ge1 C1 P1 -51.87(7) 6_565 . . 2_656 ?
P1 Ge1 C1 P1 -20.74(4) 5_666 . . 2_656 ?
P1 Ge1 C1 Ge2 -100.38(16) . . . . ?
P1 Ge1 C1 Ge2 -79.48(14) 6_565 . . . ?
P1 Ge1 C1 Ge2 -48.35(13) 5_666 . . . ?
P1 Ge1 C1 Ge2 -27.61(14) 2_656 . . . ?
P1 Ge1 C1 Ge3 12.0(2) . . . . ?
P1 Ge1 C1 Ge3 32.9(2) 6_565 . . . ?
P1 Ge1 C1 Ge3 64.0(2) 5_666 . . . ?
P1 Ge1 C1 Ge3 84.8(2) 2_656 . . . ?
P1 Ge3 C1 C2 -103.1(4) 6_565 . . 2_656 ?
P1 Ge3 C1 C2 -102.0(10) . . . 2_656 ?
P1 Ge3 C1 C2 -103.4(2) 5_666 . . 2_656 ?
P1 Ge3 C1 C2 -103.58(18) 2_656 . . 2_656 ?
P1 Ge3 C1 C2 107.3(4) 6_565 . . . ?
P1 Ge3 C1 C2 108.3(10) . . . . ?
P1 Ge3 C1 C2 106.9(2) 5_666 . . . ?
P1 Ge3 C1 C2 106.78(17) 2_656 . . . ?
P1 Ge3 C1 P1 -1.1(6) 6_565 . . . ?
P1 Ge3 C1 P1 -1.4(8) 5_666 . . . ?
P1 Ge3 C1 P1 -1.5(9) 2_656 . . . ?
P1 Ge3 C1 P1 0.5(3) 6_565 . . 2_656 ?
P1 Ge3 C1 P1 1.5(9) . . . 2_656 ?
P1 Ge3 C1 P1 0.13(8) 5_666 . . 2_656 ?
P1 Ge3 C1 Ge2 -34.9(3) 6_565 . . . ?
P1 Ge3 C1 Ge2 -33.8(9) . . . . ?
P1 Ge3 C1 Ge2 -35.22(13) 5_666 . . . ?
P1 Ge3 C1 Ge2 -35.35(10) 2_656 . . . ?
P1 Ge3 C1 Ge1 -48.1(3) 6_565 . . . ?
P1 Ge3 C1 Ge1 -47.0(9) . . . . ?
P1 Ge3 C1 Ge1 -48.42(17) 5_666 . . . ?
P1 Ge3 C1 Ge1 -48.55(14) 2_656 . . . ?
C2 C1 C2 C3 -0.06(12) 2_656 . . . ?
P1 C1 C2 C3 158.38(13) . . . . ?
P1 C1 C2 C3 -158.28(13) 2_656 . . . ?
Ge2 C1 C2 C3 -166.76(11) . . . . ?
Ge1 C1 C2 C3 178.20(9) . . . . ?
Ge3 C1 C2 C3 148.8(2) . . . . ?
C2 C1 C2 C5 -179.88(16) 2_656 . . . ?
P1 C1 C2 C5 -21.43(16) . . . . ?
P1 C1 C2 C5 21.90(16) 2_656 . . . ?
Ge2 C1 C2 C5 13.4(2) . . . . ?
Ge1 C1 C2 C5 -1.6(2) . . . . ?
Ge3 C1 C2 C5 -31.0(2) . . . . ?
C1 C2 C3 C4 0.1(2) . . . . ?
C5 C2 C3 C4 179.95(13) . . . . ?
C2 C3 C4 C3 -0.07(12) . . . 2_656 ?
C3 C2 C5 C10 89.3(2) . . . . ?
C1 C2 C5 C10 -90.91(17) . . . . ?
C3 C2 C5 C6 -90.86(19) . . . . ?
C1 C2 C5 C6 88.96(17) . . . . ?
C10 C5 C6 C7 0.3(2) . . . . ?
C2 C5 C6 C7 -179.59(14) . . . . ?
C10 C5 C6 C11 -177.47(14) . . . . ?
C2 C5 C6 C11 2.7(2) . . . . ?
C5 C6 C7 C8 0.5(2) . . . . ?
C11 C6 C7 C8 178.27(16) . . . . ?
C6 C7 C8 C9 -0.6(3) . . . . ?
C7 C8 C9 C10 0.1(3) . . . . ?
C8 C9 C10 C5 0.7(3) . . . . ?
C8 C9 C10 C14 -178.35(16) . . . . ?
C6 C5 C10 C9 -0.8(2) . . . . ?
C2 C5 C10 C9 179.03(15) . . . . ?
C6 C5 C10 C14 178.15(15) . . . . ?
C2 C5 C10 C14 -2.0(2) . . . . ?
C7 C6 C11 C12 48.9(2) . . . . ?
C5 C6 C11 C12 -133.41(17) . . . . ?
C7 C6 C11 C13 -74.5(2) . . . . ?
C5 C6 C11 C13 103.19(18) . . . . ?
C9 C10 C14 C16 57.4(2) . . . . ?
C5 C10 C14 C16 -121.61(19) . . . . ?
C9 C10 C14 C15 -66.0(2) . . . . ?
C5 C10 C14 C15 115.0(2) . . . . ?
C17 C18 C19 C19 180.0 . . . 5_765 ?
